data_1554893
loop_
_publ_author_name
'Lv, Xue-Jiao'
'Zhao, Wei-Wei'
'Chen, Ying-Han'
'Wan, Sheng-Biao'
'Liu, Yan-Kai'

_publ_section_title
;
 Organocatalytic asymmetric synthesis of both cis- and trans-configured
 pyrano[2,3-b]chromenes via different dehydration pathways
;
_journal_issue 12
_journal_name_full 'Organic Chemistry Frontiers'
_journal_page_first 1972
_journal_paper_doi 10.1039/C9QO00366E
_journal_volume 6
_journal_year 2019
_chemical_absolute_configuration ad
_chemical_formula_moiety 'C21 H19 Cl O4'
_chemical_formula_sum 'C21 H19 Cl O4'
_chemical_formula_weight 370.81
_space_group_crystal_system orthorhombic
_space_group_IT_number 19
_space_group_name_Hall 'P 2ac 2ab'
_space_group_name_H-M_alt 'P 21 21 21'
_atom_sites_solution_hydrogens geom
_atom_sites_solution_primary dual
_audit_creation_date 2018-09-10
_audit_creation_method
;
Olex2 1.2
(compiled 2018.05.29 svn.r3508 for OlexSys, GUI svn.r5506)
;
_audit_update_record
;
2019-02-02 deposited with the CCDC.	2019-04-19 downloaded from the CCDC.
;
_cell_angle_alpha 90
_cell_angle_beta 90
_cell_angle_gamma 90
_cell_formula_units_Z 4
_cell_length_a 10.5134(13)
_cell_length_b 7.5193(9)
_cell_length_c 22.921(3)
_cell_measurement_reflns_used 3700
_cell_measurement_temperature 296.15
_cell_measurement_theta_max 23.064
_cell_measurement_theta_min 2.631
_cell_volume 1812.0(4)
_computing_cell_refinement 'SAINT v8.34A (Bruker, 2013)'
_computing_data_reduction 'SAINT v8.34A (Bruker, 2013)'
_computing_molecular_graphics 'Olex2 (Dolomanov et al., 2009)'
_computing_publication_material 'Olex2 (Dolomanov et al., 2009)'
_computing_structure_refinement 'ShelXL (Sheldrick, 2015)'
_computing_structure_solution 'ShelXT (Sheldrick, 2015)'
_diffrn_ambient_temperature 296.15
_diffrn_measured_fraction_theta_full 0.999
_diffrn_measured_fraction_theta_max 0.993
_diffrn_measurement_device_type 'Bruker P4'
_diffrn_radiation_type MoK\a
_diffrn_radiation_wavelength 0.71073
_diffrn_reflns_av_R_equivalents 0.0280
_diffrn_reflns_av_unetI/netI 0.0345
_diffrn_reflns_Laue_measured_fraction_full 0.999
_diffrn_reflns_Laue_measured_fraction_max 0.993
_diffrn_reflns_limit_h_max 12
_diffrn_reflns_limit_h_min -13
_diffrn_reflns_limit_k_max 9
_diffrn_reflns_limit_k_min -9
_diffrn_reflns_limit_l_max 25
_diffrn_reflns_limit_l_min -29
_diffrn_reflns_number 11022
_diffrn_reflns_point_group_measured_fraction_full 0.999
_diffrn_reflns_point_group_measured_fraction_max 0.987
_diffrn_reflns_theta_full 25.242
_diffrn_reflns_theta_max 27.593
_diffrn_reflns_theta_min 2.629
_exptl_absorpt_coefficient_mu 0.234
_exptl_absorpt_correction_T_max 0.7456
_exptl_absorpt_correction_T_min 0.6937
_exptl_absorpt_correction_type multi-scan
_exptl_absorpt_process_details
'SADABS-2014/3 (Bruker,2014/3) was used for absorption correction. wR2(int) was 0.0824 before and 0.0362 after correction. The Ratio of minimum to maximum transmission is 0.9304. The \l/2 correction factor is 0.00150.'
_exptl_crystal_colour colourless
_exptl_crystal_colour_primary colourless
_exptl_crystal_density_diffrn 1.359
_exptl_crystal_description block
_exptl_crystal_F_000 776
_refine_diff_density_max 0.285
_refine_diff_density_min -0.356
_refine_diff_density_rms 0.060
_refine_ls_abs_structure_details
;
 Flack x determined using 1173 quotients [(I+)-(I-)]/[(I+)+(I-)]
 (Parsons, Flack and Wagner, Acta Cryst. B69 (2013) 249-259).
;
_refine_ls_abs_structure_Flack -0.02(3)
_refine_ls_extinction_method none
_refine_ls_goodness_of_fit_ref 1.036
_refine_ls_hydrogen_treatment constr
_refine_ls_matrix_type full
_refine_ls_number_parameters 236
_refine_ls_number_reflns 4139
_refine_ls_number_restraints 0
_refine_ls_restrained_S_all 1.036
_refine_ls_R_factor_all 0.0627
_refine_ls_R_factor_gt 0.0472
_refine_ls_shift/su_max 0.001
_refine_ls_shift/su_mean 0.000
_refine_ls_structure_factor_coef Fsqd
_refine_ls_weighting_details 'w=1/[\s^2^(Fo^2^)+(0.0587P)^2^+0.3719P] where P=(Fo^2^+2Fc^2^)/3'
_refine_ls_weighting_scheme calc
_refine_ls_wR_factor_gt 0.1089
_refine_ls_wR_factor_ref 0.1190
_reflns_Friedel_coverage 0.730
_reflns_Friedel_fraction_full 1.000
_reflns_Friedel_fraction_max 0.979
_reflns_number_gt 3342
_reflns_number_total 4139
_reflns_threshold_expression 'I > 2\s(I)'
_cod_data_source_file c9qo00366e2.cif
_cod_data_source_block 180908lxj_0m
_cod_database_code 1554893
_shelx_shelxl_version_number 2018/3
_shelx_space_group_comment
;
The symmetry employed for this shelxl refinement is uniquely defined
by the following loop, which should always be used as a source of
symmetry information in preference to the above space-group names.
They are only intended as comments.
;
_olex2_refinement_description
;
1. Fixed Uiso
 At 1.2 times of:
  All C(H) groups, All C(H,H) groups
 At 1.5 times of:
  All C(H,H,H) groups
2.a Ternary CH refined with riding coordinates:
 C9(H9), C7(H7), C8(H8)
2.b Secondary CH2 refined with riding coordinates:
 C17(H17A,H17B), C12(H12A,H12B)
2.c Aromatic/amide H refined with riding coordinates:
 C18(H18), C14(H14), C3(H3), C21(H21), C5(H5), C19(H19), C20(H20), C2(H2),
 C6(H6)
2.d Idealised Me refined as rotating group:
 C13(H13A,H13B,H13C)
;
_olex2_submission_special_instructions 'No special instructions were received'

loop_
_space_group_symop_operation_xyz
'x, y, z'
'-x+1/2, -y, z+1/2'
'-x, y+1/2, -z+1/2'
'x+1/2, -y+1/2, -z'

loop_
_atom_site_label
_atom_site_type_symbol
_atom_site_fract_x
_atom_site_fract_y
_atom_site_fract_z
_atom_site_U_iso_or_equiv
_atom_site_adp_type
_atom_site_occupancy
_atom_site_site_symmetry_order
_atom_site_calc_flag
_atom_site_refinement_flags_posn
Cl1 Cl 1.01270(10) 0.01922(19) 0.58098(7) 0.0954(5) Uani 1 1 d .
O4 O 0.28367(19) 0.5390(3) 0.63307(9) 0.0407(5) Uani 1 1 d .
O1 O 0.2860(2) 0.3702(3) 0.71450(9) 0.0449(5) Uani 1 1 d .
O2 O 0.1312(3) 0.1420(3) 0.75543(12) 0.0662(8) Uani 1 1 d .
O3 O 0.2375(3) -0.0930(3) 0.72028(14) 0.0723(8) Uani 1 1 d .
C16 C 0.4711(3) 0.6938(4) 0.59702(11) 0.0332(6) Uani 1 1 d .
C15 C 0.3420(3) 0.6565(4) 0.59487(12) 0.0337(6) Uani 1 1 d .
C4 C 0.6131(3) 0.2084(4) 0.61616(12) 0.0359(6) Uani 1 1 d .
C9 C 0.3546(3) 0.5017(4) 0.68456(12) 0.0377(6) Uani 1 1 d .
H9 H 0.357706 0.609170 0.708686 0.045 Uiso 1 1 calc R
C7 C 0.4824(3) 0.2820(4) 0.62906(12) 0.0344(6) Uani 1 1 d .
H7 H 0.444121 0.319083 0.592017 0.041 Uiso 1 1 calc R
C18 C 0.5192(3) 0.8142(4) 0.55645(12) 0.0390(6) Uani 1 1 d .
H18 H 0.605261 0.842538 0.557286 0.047 Uiso 1 1 calc R
C17 C 0.5545(3) 0.6082(4) 0.64267(13) 0.0376(6) Uani 1 1 d .
H17A H 0.573562 0.693988 0.673034 0.045 Uiso 1 1 calc R
H17B H 0.634208 0.571629 0.625005 0.045 Uiso 1 1 calc R
C14 C 0.3942(3) 0.1510(4) 0.65740(13) 0.0398(7) Uani 1 1 d .
H14 H 0.400926 0.031737 0.647158 0.048 Uiso 1 1 calc R
C10 C 0.3076(3) 0.1973(4) 0.69616(12) 0.0385(6) Uani 1 1 d .
C8 C 0.4891(3) 0.4472(4) 0.66941(12) 0.0355(6) Uani 1 1 d .
H8 H 0.533756 0.414494 0.705380 0.043 Uiso 1 1 calc R
C3 C 0.6775(3) 0.1062(4) 0.65641(13) 0.0455(8) Uani 1 1 d .
H3 H 0.638269 0.078143 0.691594 0.055 Uiso 1 1 calc R
C11 C 0.2231(4) 0.0652(4) 0.72488(14) 0.0470(8) Uani 1 1 d .
C21 C 0.2635(3) 0.7325(4) 0.55324(14) 0.0460(7) Uani 1 1 d .
H21 H 0.177448 0.704159 0.551964 0.055 Uiso 1 1 calc R
C5 C 0.6718(3) 0.2429(4) 0.56330(13) 0.0457(8) Uani 1 1 d .
H5 H 0.628737 0.307878 0.534993 0.055 Uiso 1 1 calc R
C19 C 0.4424(4) 0.8920(4) 0.51523(14) 0.0495(8) Uani 1 1 d .
H19 H 0.476410 0.972016 0.488511 0.059 Uiso 1 1 calc R
C20 C 0.3148(4) 0.8510(5) 0.51366(15) 0.0533(9) Uani 1 1 d .
H20 H 0.262711 0.903551 0.485741 0.064 Uiso 1 1 calc R
C2 C 0.7994(3) 0.0442(5) 0.64563(16) 0.0536(8) Uani 1 1 d .
H2 H 0.841807 -0.024555 0.673176 0.064 Uiso 1 1 calc R
C6 C 0.7936(4) 0.1822(5) 0.55190(16) 0.0567(9) Uani 1 1 d .
H6 H 0.832309 0.206512 0.516285 0.068 Uiso 1 1 calc R
C1 C 0.8565(3) 0.0863(5) 0.59352(18) 0.0573(9) Uani 1 1 d .
C12 C 0.0377(5) 0.0272(7) 0.7844(2) 0.0962(18) Uani 1 1 d .
H12A H -0.047309 0.066003 0.773926 0.115 Uiso 1 1 calc R
H12B H 0.048257 -0.093878 0.770621 0.115 Uiso 1 1 calc R
C13 C 0.0504(6) 0.0306(9) 0.8442(2) 0.108(2) Uani 1 1 d .
H13A H 0.135208 -0.004517 0.854675 0.163 Uiso 1 1 calc GR
H13B H -0.009547 -0.050123 0.861426 0.163 Uiso 1 1 calc GR
H13C H 0.034486 0.148831 0.858250 0.163 Uiso 1 1 calc GR

loop_
_atom_site_aniso_label
_atom_site_aniso_U_11
_atom_site_aniso_U_22
_atom_site_aniso_U_33
_atom_site_aniso_U_23
_atom_site_aniso_U_13
_atom_site_aniso_U_12
Cl1 0.0519(6) 0.0887(8) 0.1455(11) -0.0037(8) 0.0295(6) 0.0226(6)
O4 0.0325(10) 0.0376(11) 0.0519(11) 0.0105(9) 0.0026(9) -0.0017(9)
O1 0.0612(13) 0.0281(10) 0.0453(11) 0.0002(9) 0.0190(11) 0.0002(10)
O2 0.0725(18) 0.0510(14) 0.0751(16) -0.0034(13) 0.0375(14) -0.0174(14)
O3 0.080(2) 0.0345(13) 0.103(2) 0.0091(13) 0.0194(17) -0.0053(13)
C16 0.0355(14) 0.0268(13) 0.0374(14) -0.0031(11) 0.0011(12) 0.0012(11)
C15 0.0363(14) 0.0268(13) 0.0381(14) 0.0009(11) 0.0015(12) 0.0039(11)
C4 0.0389(16) 0.0299(13) 0.0389(14) -0.0009(12) 0.0020(12) 0.0015(12)
C9 0.0469(16) 0.0286(14) 0.0375(14) 0.0000(12) 0.0060(12) -0.0001(13)
C7 0.0384(15) 0.0302(13) 0.0346(13) -0.0012(11) -0.0010(12) 0.0030(11)
C18 0.0407(15) 0.0346(15) 0.0418(14) -0.0020(12) 0.0067(13) -0.0017(12)
C17 0.0344(15) 0.0328(15) 0.0456(16) 0.0025(12) -0.0057(12) -0.0008(12)
C14 0.0422(16) 0.0286(14) 0.0486(16) -0.0042(13) 0.0016(13) 0.0003(12)
C10 0.0450(16) 0.0300(14) 0.0406(14) 0.0011(12) 0.0025(13) -0.0003(13)
C8 0.0412(15) 0.0307(14) 0.0345(13) 0.0006(11) -0.0072(12) 0.0016(12)
C3 0.0492(18) 0.0489(18) 0.0383(15) 0.0035(13) 0.0042(14) 0.0100(14)
C11 0.0546(19) 0.0377(17) 0.0486(17) 0.0030(14) 0.0049(15) -0.0043(15)
C21 0.0370(16) 0.0462(18) 0.0549(17) 0.0070(15) -0.0048(14) 0.0071(13)
C5 0.0498(18) 0.0421(17) 0.0451(17) 0.0086(13) 0.0052(14) 0.0014(14)
C19 0.067(2) 0.0405(18) 0.0408(16) 0.0097(14) 0.0074(16) 0.0013(16)
C20 0.059(2) 0.0500(19) 0.0511(18) 0.0123(16) -0.0088(17) 0.0106(17)
C2 0.0472(18) 0.0507(19) 0.063(2) 0.0042(17) -0.0025(17) 0.0140(16)
C6 0.060(2) 0.052(2) 0.0588(19) 0.0040(17) 0.0239(18) 0.0008(18)
C1 0.0448(18) 0.0454(18) 0.082(3) -0.0089(18) 0.0146(18) 0.0064(15)
C12 0.112(4) 0.088(3) 0.088(3) -0.012(3) 0.049(3) -0.056(3)
C13 0.102(4) 0.149(5) 0.074(3) 0.026(3) 0.006(3) -0.058(4)

loop_
_atom_type_symbol
_atom_type_description
_atom_type_scat_dispersion_real
_atom_type_scat_dispersion_imag
_atom_type_scat_source
C C 0.0030 0.0020 'International Tables Vol C Tables 4.2.6.8 and 6.1.1.4'
H H 0.0000 0.0000 'International Tables Vol C Tables 4.2.6.8 and 6.1.1.4'
Cl Cl 0.1480 0.1590 'International Tables Vol C Tables 4.2.6.8 and 6.1.1.4'
O O 0.0110 0.0060 'International Tables Vol C Tables 4.2.6.8 and 6.1.1.4'

loop_
_geom_angle_atom_site_label_1
_geom_angle_atom_site_label_2
_geom_angle_atom_site_label_3
_geom_angle
C15 O4 C9 114.7(2)
C10 O1 C9 115.4(2)
C11 O2 C12 118.1(3)
C15 C16 C18 117.6(3)
C15 C16 C17 120.4(2)
C18 C16 C17 122.0(3)
O4 C15 C16 122.6(2)
C21 C15 O4 115.7(3)
C21 C15 C16 121.6(3)
C3 C4 C7 121.4(3)
C3 C4 C5 118.1(3)
C5 C4 C7 120.5(3)
O4 C9 H9 108.8
O4 C9 C8 110.7(2)
O1 C9 O4 106.0(2)
O1 C9 H9 108.8
O1 C9 C8 113.7(2)
C8 C9 H9 108.8
C4 C7 H7 107.9
C4 C7 C8 111.7(2)
C14 C7 C4 113.9(2)
C14 C7 H7 107.9
C14 C7 C8 107.2(2)
C8 C7 H7 107.9
C16 C18 H18 119.2
C19 C18 C16 121.5(3)
C19 C18 H18 119.2
C16 C17 H17A 109.5
C16 C17 H17B 109.5
C16 C17 C8 110.9(2)
H17A C17 H17B 108.1
C8 C17 H17A 109.5
C8 C17 H17B 109.5
C7 C14 H14 118.5
C10 C14 C7 123.0(3)
C10 C14 H14 118.5
O1 C10 C11 113.3(2)
C14 C10 O1 124.4(3)
C14 C10 C11 122.3(3)
C9 C8 C7 108.1(2)
C9 C8 C17 107.5(2)
C9 C8 H8 108.8
C7 C8 H8 108.8
C17 C8 C7 114.7(2)
C17 C8 H8 108.8
C4 C3 H3 119.3
C4 C3 C2 121.5(3)
C2 C3 H3 119.3
O2 C11 C10 112.2(3)
O3 C11 O2 124.7(3)
O3 C11 C10 123.1(3)
C15 C21 H21 120.5
C20 C21 C15 119.1(3)
C20 C21 H21 120.5
C4 C5 H5 119.5
C4 C5 C6 121.1(3)
C6 C5 H5 119.5
C18 C19 H19 120.2
C18 C19 C20 119.7(3)
C20 C19 H19 120.2
C21 C20 H20 119.8
C19 C20 C21 120.5(3)
C19 C20 H20 119.8
C3 C2 H2 120.6
C1 C2 C3 118.8(3)
C1 C2 H2 120.6
C5 C6 H6 120.3
C1 C6 C5 119.3(3)
C1 C6 H6 120.3
C2 C1 Cl1 119.3(3)
C6 C1 Cl1 119.6(3)
C6 C1 C2 121.2(3)
O2 C12 H12A 109.2
O2 C12 H12B 109.2
H12A C12 H12B 107.9
C13 C12 O2 112.0(4)
C13 C12 H12A 109.2
C13 C12 H12B 109.2
C12 C13 H13A 109.5
C12 C13 H13B 109.5
C12 C13 H13C 109.5
H13A C13 H13B 109.5
H13A C13 H13C 109.5
H13B C13 H13C 109.5

loop_
_geom_bond_atom_site_label_1
_geom_bond_atom_site_label_2
_geom_bond_distance
Cl1 C1 1.742(4)
O4 C15 1.387(3)
O4 C9 1.424(3)
O1 C9 1.403(3)
O1 C10 1.385(3)
O2 C11 1.326(4)
O2 C12 1.467(4)
O3 C11 1.204(4)
C16 C15 1.387(4)
C16 C18 1.392(4)
C16 C17 1.510(4)
C15 C21 1.385(4)
C4 C7 1.511(4)
C4 C3 1.379(4)
C4 C5 1.384(4)
C9 H9 0.9800
C9 C8 1.512(4)
C7 H7 0.9800
C7 C14 1.501(4)
C7 C8 1.550(4)
C18 H18 0.9300
C18 C19 1.374(4)
C17 H17A 0.9700
C17 H17B 0.9700
C17 C8 1.521(4)
C14 H14 0.9300
C14 C10 1.319(4)
C10 C11 1.487(4)
C8 H8 0.9800
C3 H3 0.9300
C3 C2 1.386(5)
C21 H21 0.9300
C21 C20 1.381(5)
C5 H5 0.9300
C5 C6 1.385(5)
C19 H19 0.9300
C19 C20 1.377(5)
C20 H20 0.9300
C2 H2 0.9300
C2 C1 1.373(5)
C6 H6 0.9300
C6 C1 1.366(5)
C12 H12A 0.9700
C12 H12B 0.9700
C12 C13 1.379(6)
C13 H13A 0.9600
C13 H13B 0.9600
C13 H13C 0.9600

loop_
_geom_torsion_atom_site_label_1
_geom_torsion_atom_site_label_2
_geom_torsion_atom_site_label_3
_geom_torsion_atom_site_label_4
_geom_torsion
O4 C15 C21 C20 179.9(3)
O4 C9 C8 C7 -58.1(3)
O4 C9 C8 C17 66.2(3)
O1 C9 C8 C7 61.0(3)
O1 C9 C8 C17 -174.7(2)
O1 C10 C11 O2 9.7(4)
O1 C10 C11 O3 -170.5(4)
C16 C15 C21 C20 -1.3(5)
C16 C18 C19 C20 0.0(5)
C16 C17 C8 C9 -47.1(3)
C16 C17 C8 C7 73.1(3)
C15 O4 C9 O1 -174.9(2)
C15 O4 C9 C8 -51.1(3)
C15 C16 C18 C19 -0.8(4)
C15 C16 C17 C8 17.1(4)
C15 C21 C20 C19 0.5(5)
C4 C7 C14 C10 146.0(3)
C4 C7 C8 C9 -174.8(2)
C4 C7 C8 C17 65.3(3)
C4 C3 C2 C1 0.0(5)
C4 C5 C6 C1 0.2(5)
C9 O4 C15 C16 18.1(4)
C9 O4 C15 C21 -163.1(2)
C9 O1 C10 C14 6.3(4)
C9 O1 C10 C11 -174.0(3)
C7 C4 C3 C2 -177.4(3)
C7 C4 C5 C6 177.3(3)
C7 C14 C10 O1 1.2(5)
C7 C14 C10 C11 -178.5(3)
C18 C16 C15 O4 -179.9(2)
C18 C16 C15 C21 1.4(4)
C18 C16 C17 C8 -163.9(2)
C18 C19 C20 C21 0.1(5)
C17 C16 C15 O4 -0.9(4)
C17 C16 C15 C21 -179.6(3)
C17 C16 C18 C19 -179.7(3)
C14 C7 C8 C9 -49.3(3)
C14 C7 C8 C17 -169.2(2)
C14 C10 C11 O2 -170.5(3)
C14 C10 C11 O3 9.2(6)
C10 O1 C9 O4 83.5(3)
C10 O1 C9 C8 -38.3(3)
C8 C7 C14 C10 21.9(4)
C3 C4 C7 C14 -43.8(4)
C3 C4 C7 C8 77.9(3)
C3 C4 C5 C6 -2.3(5)
C3 C2 C1 Cl1 176.6(3)
C3 C2 C1 C6 -2.2(6)
C11 O2 C12 C13 110.5(6)
C5 C4 C7 C14 136.5(3)
C5 C4 C7 C8 -101.8(3)
C5 C4 C3 C2 2.3(5)
C5 C6 C1 Cl1 -176.7(3)
C5 C6 C1 C2 2.1(6)
C12 O2 C11 O3 -2.0(6)
C12 O2 C11 C10 177.8(3)
